data_1555465
loop_
_publ_author_name
'Zhao, Jidong'
'Liu, Jun'
'Xie, Xin'
'Li, Shi'
'Liu, Yuanhong'

_publ_section_title
;
 Gold-Catalyzed Synthesis of Tropone and Its Analogues via Oxidative Ring
 Expansion of Alkynyl Quinols.
;
_journal_issue 23
_journal_name_full 'Organic letters'
_journal_page_first 5926
_journal_page_last 5929
_journal_paper_doi 10.1021/acs.orglett.5b03160
_journal_volume 17
_journal_year 2015
_chemical_absolute_configuration unk
_chemical_formula_sum 'C21 H14 O4'
_chemical_formula_weight 330.32
_space_group_crystal_system orthorhombic
_space_group_IT_number 33
_space_group_name_Hall 'P 2c -2n'
_space_group_name_H-M_alt 'P n a 21'
_atom_sites_solution_hydrogens geom
_audit_creation_method SHELXL-2013
_cell_angle_alpha 90
_cell_angle_beta 90
_cell_angle_gamma 90
_cell_formula_units_Z 4
_cell_length_a 9.2786(15)
_cell_length_b 23.641(4)
_cell_length_c 7.5289(11)
_cell_measurement_reflns_used 1374
_cell_measurement_temperature 293(2)
_cell_measurement_theta_max 40.022
_cell_measurement_theta_min 4.716
_cell_volume 1651.5(5)
_computing_cell_refinement 'Bruker SMART'
_computing_data_collection 'Bruker SMART'
_computing_data_reduction 'Bruker SHELXTL'
_computing_molecular_graphics 'Bruker SHELXTL'
_computing_publication_material 'Bruker SHELXTL'
_computing_structure_refinement 'SHELXL-2013 (Sheldrick, 2013)'
_computing_structure_solution 'Bruker SHELXTL'
_diffrn_ambient_temperature 293(2)
_diffrn_measured_fraction_theta_full 1.000
_diffrn_measured_fraction_theta_max 1.000
_diffrn_measurement_device_type 'CCD area detector'
_diffrn_measurement_method 'phi and omega scans'
_diffrn_radiation_type MoK\a
_diffrn_radiation_wavelength 0.71073
_diffrn_reflns_av_R_equivalents 0.0431
_diffrn_reflns_av_unetI/netI 0.0500
_diffrn_reflns_Laue_measured_fraction_full 1.000
_diffrn_reflns_Laue_measured_fraction_max 1.000
_diffrn_reflns_limit_h_max 11
_diffrn_reflns_limit_h_min -10
_diffrn_reflns_limit_k_max 22
_diffrn_reflns_limit_k_min -29
_diffrn_reflns_limit_l_max 9
_diffrn_reflns_limit_l_min -8
_diffrn_reflns_number 9514
_diffrn_reflns_point_group_measured_fraction_full 0.972
_diffrn_reflns_point_group_measured_fraction_max 0.967
_diffrn_reflns_theta_full 25.242
_diffrn_reflns_theta_max 25.996
_diffrn_reflns_theta_min 1.723
_exptl_absorpt_coefficient_mu 0.092
_exptl_absorpt_correction_T_max 0.7456
_exptl_absorpt_correction_T_min 0.6058
_exptl_absorpt_correction_type multi-scan
_exptl_absorpt_process_details sadabs
_exptl_crystal_colour colorless
_exptl_crystal_density_diffrn 1.329
_exptl_crystal_description prismatic
_exptl_crystal_F_000 688
_exptl_crystal_size_max 0.230
_exptl_crystal_size_mid 0.200
_exptl_crystal_size_min 0.110
_refine_diff_density_max 0.115
_refine_diff_density_min -0.118
_refine_diff_density_rms 0.027
_refine_ls_abs_structure_details
; 
 Flack x determined using 762 quotients [(I+)-(I-)]/[(I+)+(I-)] 
 (Parsons and Flack (2004), Acta Cryst. A60, s61). 
;
_refine_ls_abs_structure_Flack -0.9(10)
_refine_ls_extinction_method none
_refine_ls_goodness_of_fit_ref 0.936
_refine_ls_hydrogen_treatment constr
_refine_ls_matrix_type full
_refine_ls_number_parameters 226
_refine_ls_number_reflns 3146
_refine_ls_number_restraints 1
_refine_ls_restrained_S_all 0.936
_refine_ls_R_factor_all 0.0670
_refine_ls_R_factor_gt 0.0409
_refine_ls_shift/su_max 0.000
_refine_ls_shift/su_mean 0.000
_refine_ls_structure_factor_coef Fsqd
_refine_ls_weighting_details 'w=1/[\s^2^(Fo^2^)+(0.0498P)^2^] where P=(Fo^2^+2Fc^2^)/3'
_refine_ls_weighting_scheme calc
_refine_ls_wR_factor_gt 0.0893
_refine_ls_wR_factor_ref 0.1006
_reflns_Friedel_coverage 0.789
_reflns_Friedel_fraction_full 0.939
_reflns_Friedel_fraction_max 0.928
_reflns_number_gt 2173
_reflns_number_total 3146
_reflns_threshold_expression 'I > 2\s(I)'
_cod_data_source_file ol5b03160_si_004.cif
_cod_data_source_block cd15149
_cod_original_cell_volume 1651.5(4)
_cod_database_code 1555465
_shelx_space_group_comment
; 
The symmetry employed for this shelxl refinement is uniquely defined 
by the following loop, which should always be used as a source of 
symmetry information in preference to the above space-group names. 
They are only intended as comments. 
;
_shelx_estimated_absorpt_t_min 0.979
_shelx_estimated_absorpt_t_max 0.990
_shelxl_version_number 2013-4

loop_
_space_group_symop_operation_xyz
'x, y, z'
'-x, -y, z+1/2'
'x+1/2, -y+1/2, z'
'-x+1/2, y+1/2, z+1/2'

loop_
_atom_site_label
_atom_site_type_symbol
_atom_site_fract_x
_atom_site_fract_y
_atom_site_fract_z
_atom_site_U_iso_or_equiv
_atom_site_adp_type
_atom_site_occupancy
_atom_site_site_symmetry_order
_atom_site_calc_flag
_atom_site_refinement_flags_posn
_atom_site_refinement_flags_adp
O1 O 0.6583(3) 0.29115(10) 0.5125(5) 0.0971(10) Uani 1 1 d . .
O2 O 0.4160(3) 0.54052(10) 0.5301(4) 0.0817(9) Uani 1 1 d . .
O3 O 0.7889(2) 0.52537(7) 0.3902(3) 0.0469(5) Uani 1 1 d . .
O4 O 0.9978(3) 0.50517(9) 0.5265(4) 0.0646(7) Uani 1 1 d . .
C1 C 0.5227(4) 0.43010(14) 0.5986(5) 0.0571(9) Uani 1 1 d . .
H1 H 0.4366 0.4399 0.6537 0.068 Uiso 1 1 calc R U
C2 C 0.5456(4) 0.37431(15) 0.5858(5) 0.0651(10) Uani 1 1 d . .
H2 H 0.4758 0.3522 0.6408 0.078 Uiso 1 1 calc R U
C3 C 0.6589(4) 0.34271(14) 0.5022(5) 0.0635(9) Uani 1 1 d . .
C4 C 0.7707(4) 0.37020(13) 0.4001(5) 0.0663(10) Uani 1 1 d . .
H4 H 0.8323 0.3456 0.3407 0.080 Uiso 1 1 calc R U
C5 C 0.8005(4) 0.42504(13) 0.3765(5) 0.0559(9) Uani 1 1 d . .
H5 H 0.8791 0.4325 0.3035 0.067 Uiso 1 1 calc R U
C6 C 0.7303(3) 0.47367(11) 0.4463(4) 0.0459(8) Uani 1 1 d . .
C7 C 0.6082(3) 0.47735(11) 0.5420(4) 0.0450(8) Uani 1 1 d . .
C8 C 0.5404(4) 0.53424(13) 0.5750(5) 0.0523(8) Uani 1 1 d . .
C9 C 0.6217(4) 0.58004(13) 0.6642(5) 0.0508(8) Uani 1 1 d . .
C10 C 0.7367(3) 0.56886(14) 0.7750(4) 0.0535(8) Uani 1 1 d . .
H10 H 0.7658 0.5317 0.7942 0.064 Uiso 1 1 calc R U
C11 C 0.8077(4) 0.61217(18) 0.8564(6) 0.0764(12) Uani 1 1 d . .
H11 H 0.8847 0.6045 0.9317 0.092 Uiso 1 1 calc R U
C12 C 0.7661(6) 0.66678(19) 0.8275(7) 0.0924(15) Uani 1 1 d . .
H12 H 0.8157 0.6962 0.8824 0.111 Uiso 1 1 calc R U
C13 C 0.6519(6) 0.67868(17) 0.7182(7) 0.0929(15) Uani 1 1 d . .
H13 H 0.6241 0.7160 0.6987 0.111 Uiso 1 1 calc R U
C14 C 0.5791(5) 0.63539(15) 0.6381(5) 0.0727(12) Uani 1 1 d . .
H14 H 0.5005 0.6432 0.5656 0.087 Uiso 1 1 calc R U
C15 C 0.9270(4) 0.53776(13) 0.4438(4) 0.0487(8) Uani 1 1 d . .
C16 C 0.9695(3) 0.59529(12) 0.3925(4) 0.0454(7) Uani 1 1 d . .
C17 C 1.1100(4) 0.61163(14) 0.4219(5) 0.0599(9) Uani 1 1 d . .
H17 H 1.1761 0.5858 0.4670 0.072 Uiso 1 1 calc R U
C18 C 1.1526(4) 0.66589(16) 0.3848(6) 0.0763(11) Uani 1 1 d . .
H18 H 1.2472 0.6769 0.4063 0.092 Uiso 1 1 calc R U
C19 C 1.0559(5) 0.70390(17) 0.3159(6) 0.0778(12) Uani 1 1 d . .
H19 H 1.0851 0.7407 0.2907 0.093 Uiso 1 1 calc R U
C20 C 0.9178(5) 0.68788(15) 0.2846(6) 0.0731(11) Uani 1 1 d . .
H20 H 0.8526 0.7137 0.2374 0.088 Uiso 1 1 calc R U
C21 C 0.8742(4) 0.63400(14) 0.3221(5) 0.0601(9) Uani 1 1 d . .
H21 H 0.7794 0.6233 0.3001 0.072 Uiso 1 1 calc R U

loop_
_atom_site_aniso_label
_atom_site_aniso_U_11
_atom_site_aniso_U_22
_atom_site_aniso_U_33
_atom_site_aniso_U_23
_atom_site_aniso_U_13
_atom_site_aniso_U_12
O1 0.132(2) 0.0409(14) 0.118(3) 0.0065(16) 0.002(2) -0.0032(14)
O2 0.0542(17) 0.0840(18) 0.107(2) -0.0184(16) -0.0182(16) 0.0185(13)
O3 0.0472(13) 0.0439(12) 0.0494(12) 0.0020(10) -0.0024(11) -0.0012(9)
O4 0.0634(15) 0.0514(13) 0.0789(17) 0.0132(13) -0.0143(13) 0.0058(11)
C1 0.055(2) 0.062(2) 0.054(2) 0.0002(17) 0.0032(16) -0.0073(17)
C2 0.076(3) 0.058(2) 0.061(2) 0.0049(19) 0.003(2) -0.0147(19)
C3 0.081(3) 0.045(2) 0.065(2) 0.0036(18) -0.009(2) -0.0052(18)
C4 0.077(3) 0.047(2) 0.075(2) -0.013(2) 0.002(2) 0.0082(17)
C5 0.061(2) 0.051(2) 0.056(2) -0.0046(18) 0.0089(17) 0.0013(16)
C6 0.051(2) 0.0406(17) 0.0459(19) 0.0020(14) -0.0050(16) -0.0008(14)
C7 0.047(2) 0.0467(18) 0.0416(18) -0.0011(15) -0.0029(15) 0.0010(14)
C8 0.050(2) 0.058(2) 0.0484(18) -0.0005(16) 0.0026(18) 0.0064(16)
C9 0.055(2) 0.0466(19) 0.0509(19) -0.0033(15) 0.0068(17) 0.0041(15)
C10 0.054(2) 0.0552(19) 0.051(2) -0.0100(17) 0.0030(17) 0.0013(16)
C11 0.072(3) 0.082(3) 0.075(3) -0.028(2) 0.006(2) -0.012(2)
C12 0.114(4) 0.071(3) 0.092(3) -0.032(3) 0.023(3) -0.029(3)
C13 0.131(5) 0.047(2) 0.101(4) -0.006(2) 0.021(3) 0.001(3)
C14 0.091(3) 0.053(2) 0.074(3) -0.001(2) 0.007(2) 0.016(2)
C15 0.051(2) 0.0462(19) 0.0487(19) 0.0005(15) 0.0015(16) 0.0051(15)
C16 0.0463(18) 0.0470(17) 0.0430(17) -0.0006(15) 0.0050(15) 0.0030(14)
C17 0.051(2) 0.064(2) 0.065(2) 0.0098(19) 0.0009(18) -0.0028(16)
C18 0.062(2) 0.081(3) 0.086(3) 0.011(3) -0.001(2) -0.022(2)
C19 0.086(3) 0.056(2) 0.092(3) 0.013(2) 0.005(3) -0.015(2)
C20 0.076(3) 0.054(2) 0.089(3) 0.015(2) 0.001(2) 0.005(2)
C21 0.057(2) 0.053(2) 0.070(2) 0.0079(17) -0.0050(18) -0.0010(16)

loop_
_atom_type_symbol
_atom_type_description
_atom_type_scat_dispersion_real
_atom_type_scat_dispersion_imag
_atom_type_scat_source
C C 0.0033 0.0016 'International Tables Vol C Tables 4.2.6.8 and 6.1.1.4'
H H 0.0000 0.0000 'International Tables Vol C Tables 4.2.6.8 and 6.1.1.4'
O O 0.0106 0.0060 'International Tables Vol C Tables 4.2.6.8 and 6.1.1.4'

loop_
_geom_angle_atom_site_label_1
_geom_angle_atom_site_label_2
_geom_angle_atom_site_label_3
_geom_angle
C15 O3 C6 117.3(2)
C2 C1 C7 131.1(3)
C2 C1 H1 114.4
C7 C1 H1 114.4
C1 C2 C3 131.3(3)
C1 C2 H2 114.3
C3 C2 H2 114.3
O1 C3 C2 119.2(4)
O1 C3 C4 119.1(4)
C2 C3 C4 121.7(3)
C5 C4 C3 130.9(3)
C5 C4 H4 114.6
C3 C4 H4 114.6
C4 C5 C6 129.8(3)
C4 C5 H5 115.1
C6 C5 H5 115.1
C7 C6 O3 115.6(2)
C7 C6 C5 129.5(3)
O3 C6 C5 114.6(3)
C6 C7 C1 125.0(3)
C6 C7 C8 119.9(3)
C1 C7 C8 114.6(3)
O2 C8 C9 121.5(3)
O2 C8 C7 117.5(3)
C9 C8 C7 121.0(3)
C14 C9 C10 119.2(3)
C14 C9 C8 118.9(3)
C10 C9 C8 121.9(3)
C11 C10 C9 120.1(3)
C11 C10 H10 119.9
C9 C10 H10 119.9
C12 C11 C10 120.2(4)
C12 C11 H11 119.9
C10 C11 H11 119.9
C11 C12 C13 120.5(4)
C11 C12 H12 119.7
C13 C12 H12 119.7
C14 C13 C12 119.5(4)
C14 C13 H13 120.2
C12 C13 H13 120.2
C13 C14 C9 120.4(4)
C13 C14 H14 119.8
C9 C14 H14 119.8
O4 C15 O3 122.0(3)
O4 C15 C16 126.2(3)
O3 C15 C16 111.7(3)
C21 C16 C17 118.8(3)
C21 C16 C15 123.0(3)
C17 C16 C15 118.1(3)
C18 C17 C16 120.2(3)
C18 C17 H17 119.9
C16 C17 H17 119.9
C17 C18 C19 120.1(4)
C17 C18 H18 119.9
C19 C18 H18 119.9
C20 C19 C18 120.0(3)
C20 C19 H19 120.0
C18 C19 H19 120.0
C19 C20 C21 120.3(4)
C19 C20 H20 119.9
C21 C20 H20 119.9
C20 C21 C16 120.6(4)
C20 C21 H21 119.7
C16 C21 H21 119.7

loop_
_geom_bond_atom_site_label_1
_geom_bond_atom_site_label_2
_geom_bond_distance
O1 C3 1.221(4)
O2 C8 1.211(4)
O3 C15 1.375(4)
O3 C6 1.403(3)
O4 C15 1.188(4)
C1 C2 1.339(4)
C1 C7 1.435(4)
C1 H1 0.9300
C2 C3 1.435(5)
C2 H2 0.9300
C3 C4 1.446(5)
C4 C5 1.337(4)
C4 H4 0.9300
C5 C6 1.422(4)
C5 H5 0.9300
C6 C7 1.345(4)
C7 C8 1.505(4)
C8 C9 1.481(5)
C9 C14 1.381(5)
C9 C10 1.380(5)
C10 C11 1.363(5)
C10 H10 0.9300
C11 C12 1.365(6)
C11 H11 0.9300
C12 C13 1.372(7)
C12 H12 0.9300
C13 C14 1.366(6)
C13 H13 0.9300
C14 H14 0.9300
C15 C16 1.468(4)
C16 C21 1.378(4)
C16 C17 1.378(4)
C17 C18 1.371(4)
C17 H17 0.9300
C18 C19 1.371(5)
C18 H18 0.9300
C19 C20 1.357(6)
C19 H19 0.9300
C20 C21 1.366(5)
C20 H20 0.9300
C21 H21 0.9300

loop_
_geom_torsion_atom_site_label_1
_geom_torsion_atom_site_label_2
_geom_torsion_atom_site_label_3
_geom_torsion_atom_site_label_4
_geom_torsion
C7 C1 C2 C3 -4.2(7)
C1 C2 C3 O1 178.1(4)
C1 C2 C3 C4 -4.4(6)
O1 C3 C4 C5 -175.6(4)
C2 C3 C4 C5 6.9(7)
C3 C4 C5 C6 0.1(7)
C15 O3 C6 C7 121.2(3)
C15 O3 C6 C5 -65.3(3)
C4 C5 C6 C7 -6.3(6)
C4 C5 C6 O3 -178.6(4)
O3 C6 C7 C1 173.9(3)
C5 C6 C7 C1 1.6(5)
O3 C6 C7 C8 2.7(4)
C5 C6 C7 C8 -169.5(3)
C2 C1 C7 C6 6.0(6)
C2 C1 C7 C8 177.6(4)
C6 C7 C8 O2 124.0(4)
C1 C7 C8 O2 -48.0(4)
C6 C7 C8 C9 -57.8(5)
C1 C7 C8 C9 130.1(3)
O2 C8 C9 C14 -24.3(5)
C7 C8 C9 C14 157.6(3)
O2 C8 C9 C10 154.3(4)
C7 C8 C9 C10 -23.7(5)
C14 C9 C10 C11 -0.5(5)
C8 C9 C10 C11 -179.2(3)
C9 C10 C11 C12 -0.5(6)
C10 C11 C12 C13 0.7(7)
C11 C12 C13 C14 0.2(7)
C12 C13 C14 C9 -1.2(7)
C10 C9 C14 C13 1.4(6)
C8 C9 C14 C13 -179.9(4)
C6 O3 C15 O4 3.8(4)
C6 O3 C15 C16 -173.9(2)
O4 C15 C16 C21 -169.1(4)
O3 C15 C16 C21 8.5(4)
O4 C15 C16 C17 8.7(5)
O3 C15 C16 C17 -173.7(3)
C21 C16 C17 C18 1.3(5)
C15 C16 C17 C18 -176.6(3)
C16 C17 C18 C19 -0.9(6)
C17 C18 C19 C20 0.1(7)
C18 C19 C20 C21 0.3(7)
C19 C20 C21 C16 0.1(6)
C17 C16 C21 C20 -0.9(5)
C15 C16 C21 C20 176.8(3)
